data_7036705
loop_
_publ_author_name
'Berenguer, J. R.'
'Pichel, J. G.'
'Gim\'enez, N'
'Lalinde, E.'
'Moreno, M. T.'
'Pi\~neiro-Hermida, S'

_publ_section_title
;
 Luminescent pentafluorophenyl-cycloplatinated complexes: synthesis,
 characterization, photophysics, cytotoxicity and cellular imaging.
;
_journal_issue 43
_journal_name_full 'Dalton transactions (Cambridge, England : 2003)'
_journal_page_first 18839
_journal_page_last 18855
_journal_paper_doi 10.1039/c5dt02721g
_journal_volume 44
_journal_year 2015
_chemical_formula_sum 'C32 H17 F5 N2 Pt S2'
_chemical_formula_weight 783.68
_space_group_IT_number 14
_symmetry_cell_setting monoclinic
_symmetry_Int_Tables_number 14
_symmetry_space_group_name_Hall '-P 2yab'
_symmetry_space_group_name_H-M 'P 1 21/a 1'
_atom_sites_solution_hydrogens geom
_audit_conform_dict_location ftp://ftp.iucr.org/pub/cif_core.dic
_audit_conform_dict_name cif_core.dic
_audit_conform_dict_version 2.4.3
_audit_creation_date 2015-01-20T12:23:55-00:00
_audit_creation_method 'WinGX routine CIF_UPDATE'
_audit_update_record
;
2015-07-14 deposited with the CCDC.
2015-09-28 downloaded from the CCDC.
;
_cell_angle_alpha 90
_cell_angle_beta 105.414(2)
_cell_angle_gamma 90
_cell_formula_units_Z 4
_cell_length_a 14.9033(5)
_cell_length_b 12.3384(4)
_cell_length_c 15.0986(4)
_cell_measurement_reflns_used 7082
_cell_measurement_temperature 173.0(10)
_cell_measurement_theta_max 0
_cell_measurement_theta_min 0
_cell_measurement_wavelength 0.71073
_cell_volume 2676.51(15)
_computing_cell_refinement 'HKL Scalepack (Otwinowski & Minor 1997)'
_computing_data_collection 'Collect (Bruker AXS BV, 1997-2004)'
_computing_data_reduction 'HKL Denzo and Scalepack (Otwinowski & Minor 1997)'
_computing_molecular_graphics 'Ortep for Windows (Farrugia, 2012)'
_computing_publication_material 'WinGX publication routines (Farrugia, 2012)'
_computing_structure_refinement 'SHELXL-2014/7 (Sheldrick, 2014)'
_diffrn_ambient_temperature 173.0(10)
_diffrn_detector 'CCD plate'
_diffrn_detector_area_resol_mean 9
_diffrn_measured_fraction_theta_full 0.995
_diffrn_measured_fraction_theta_max 0.99
_diffrn_measurement_device '95mm CCD camera on \k-goniostat'
_diffrn_measurement_device_type KappaCCD
_diffrn_measurement_method 'CCD rotation images, thick slices'
_diffrn_orient_matrix_UB_11 0.004463
_diffrn_orient_matrix_UB_12 -0.080697
_diffrn_orient_matrix_UB_13 0.005632
_diffrn_orient_matrix_UB_21 -0.023524
_diffrn_orient_matrix_UB_22 -0.006903
_diffrn_orient_matrix_UB_23 -0.06825
_diffrn_orient_matrix_UB_31 0.065355
_diffrn_orient_matrix_UB_32 0.003026
_diffrn_orient_matrix_UB_33 -0.005503
_diffrn_radiation_monochromator 'horizonally mounted graphite crystal'
_diffrn_radiation_probe x-ray
_diffrn_radiation_type MoK\a
_diffrn_radiation_wavelength 0.71073
_diffrn_reflns_av_R_equivalents 0.0421
_diffrn_reflns_av_unetI/netI 0.0236
_diffrn_reflns_Laue_measured_fraction_full 0.995
_diffrn_reflns_Laue_measured_fraction_max 0.99
_diffrn_reflns_limit_h_max 19
_diffrn_reflns_limit_h_min -19
_diffrn_reflns_limit_k_max 15
_diffrn_reflns_limit_k_min -16
_diffrn_reflns_limit_l_max 19
_diffrn_reflns_limit_l_min -19
_diffrn_reflns_number 36042
_diffrn_reflns_point_group_measured_fraction_full 0.995
_diffrn_reflns_point_group_measured_fraction_max 0.99
_diffrn_reflns_theta_full 25.242
_diffrn_reflns_theta_max 27.476
_diffrn_reflns_theta_min 3.258
_diffrn_source 'Enraf Nonius FR590'
_diffrn_standards_number 0
_exptl_absorpt_coefficient_mu 5.461
_exptl_absorpt_correction_T_max 0.3977
_exptl_absorpt_correction_T_min 0.3338
_exptl_absorpt_correction_type multi-scan
_exptl_absorpt_process_details
;
        [c.f. r.h. blessing, acta cryst. (1995), a51, 33-38]
;
_exptl_crystal_colour orange
_exptl_crystal_density_diffrn 1.945
_exptl_crystal_density_method 'not measured'
_exptl_crystal_description block
_exptl_crystal_F_000 1512
_exptl_crystal_preparation Luminescent
_exptl_crystal_size_max 0.2
_exptl_crystal_size_mid 0.2
_exptl_crystal_size_min 0.15
_refine_diff_density_max 1.417
_refine_diff_density_min -0.779
_refine_diff_density_rms 0.092
_refine_ls_extinction_method none
_refine_ls_goodness_of_fit_ref 1.096
_refine_ls_hydrogen_treatment constr
_refine_ls_matrix_type full
_refine_ls_number_constraints 0
_refine_ls_number_parameters 379
_refine_ls_number_reflns 6068
_refine_ls_number_restraints 0
_refine_ls_restrained_S_all 1.096
_refine_ls_R_factor_all 0.0317
_refine_ls_R_factor_gt 0.0262
_refine_ls_shift/su_max 0.003
_refine_ls_shift/su_mean 0
_refine_ls_structure_factor_coef Fsqd
_refine_ls_weighting_details 'w=1/[\s^2^(Fo^2^)+(0.0111P)^2^+7.3752P] where P=(Fo^2^+2Fc^2^)/3'
_refine_ls_weighting_scheme calc
_refine_ls_wR_factor_gt 0.0551
_refine_ls_wR_factor_ref 0.0571
_reflns_Friedel_coverage 0
_reflns_number_gt 5494
_reflns_number_total 6068
_reflns_threshold_expression 'I > 2\s(I)'
_cod_data_source_file c5dt02721g2.cif
_cod_data_source_block 2b
_cod_depositor_comments 'Adding full bibliography for 7036703--7036707.cif.'
_cod_original_sg_symbol_H-M 'P 21/a'
_cod_database_code 7036705

loop_
_symmetry_equiv_pos_as_xyz
'x, y, z'
'-x+1/2, y+1/2, -z'
'-x, -y, -z'
'x-1/2, -y-1/2, z'

loop_
_atom_site_label
_atom_site_type_symbol
_atom_site_fract_x
_atom_site_fract_y
_atom_site_fract_z
_atom_site_U_iso_or_equiv
_atom_site_adp_type
_atom_site_occupancy
_atom_site_site_symmetry_order
_atom_site_calc_flag
_atom_site_refinement_flags_posn
_atom_site_refinement_flags_adp
Pt1 Pt 0.10806(2) 0.48341(2) 0.81312(2) 0.02655(5) Uani 1 1 d . .
C1 C 0.1307(2) 0.7296(3) 0.8945(3) 0.0377(9) Uani 1 1 d . .
C2 C 0.1290(3) 0.7896(3) 0.8162(3) 0.0434(10) Uani 1 1 d . .
H2 H 0.1229 0.7553 0.76 0.052 Uiso 1 1 calc R U
C3 C 0.1364(3) 0.9010(4) 0.8230(4) 0.0518(11) Uani 1 1 d . .
H3 H 0.1356 0.9417 0.771 0.062 Uiso 1 1 calc R U
C4 C 0.1451(3) 0.9537(4) 0.9066(4) 0.0597(14) Uani 1 1 d . .
H4 H 0.1495 1.0288 0.9094 0.072 Uiso 1 1 calc R U
C5 C 0.1472(3) 0.8961(4) 0.9843(4) 0.0612(14) Uani 1 1 d . .
H5 H 0.1531 0.9314 1.0399 0.073 Uiso 1 1 calc R U
C6 C 0.1403(3) 0.7834(4) 0.9788(3) 0.0467(11) Uani 1 1 d . .
C7 C 0.1250(3) 0.5864(4) 0.9865(2) 0.0376(9) Uani 1 1 d . .
C8 C 0.1161(3) 0.4734(4) 1.0056(2) 0.0362(9) Uani 1 1 d . .
C9 C 0.1072(2) 0.4047(3) 0.9292(2) 0.0326(8) Uani 1 1 d . .
C10 C 0.1029(3) 0.2942(4) 0.9444(3) 0.0392(9) Uani 1 1 d . .
H10 H 0.0982 0.2463 0.8959 0.047 Uiso 1 1 calc R U
C11 C 0.1056(3) 0.2538(4) 1.0315(3) 0.0473(11) Uani 1 1 d . .
H11 H 0.1032 0.1794 1.0404 0.057 Uiso 1 1 calc R U
C12 C 0.1117(3) 0.3232(4) 1.1044(3) 0.0501(12) Uani 1 1 d . .
H12 H 0.1124 0.2955 1.1619 0.06 Uiso 1 1 calc R U
C13 C 0.1166(3) 0.4326(4) 1.0925(3) 0.0472(11) Uani 1 1 d . .
H13 H 0.1203 0.4796 1.1415 0.057 Uiso 1 1 calc R U
C14 C 0.2204(3) 0.5863(3) 0.6914(3) 0.0351(8) Uani 1 1 d . .
C15 C 0.2980(3) 0.5598(4) 0.7611(3) 0.0398(9) Uani 1 1 d . .
H15 H 0.2915 0.5316 0.8162 0.048 Uiso 1 1 calc R U
C16 C 0.3848(3) 0.5755(4) 0.7482(3) 0.0471(11) Uani 1 1 d . .
H16 H 0.4376 0.5593 0.7952 0.056 Uiso 1 1 calc R U
C17 C 0.3939(3) 0.6163(4) 0.6635(4) 0.0521(12) Uani 1 1 d . .
H17 H 0.4527 0.6242 0.6538 0.062 Uiso 1 1 calc R U
C18 C 0.3150(3) 0.6445(4) 0.5947(3) 0.0480(11) Uani 1 1 d . .
H18 H 0.3202 0.6715 0.5388 0.058 Uiso 1 1 calc R U
C19 C 0.2289(3) 0.6315(3) 0.6113(3) 0.0403(9) Uani 1 1 d . .
C20 C 0.0684(3) 0.6057(3) 0.6209(3) 0.0355(8) Uani 1 1 d . .
C21 C -0.0334(3) 0.6017(3) 0.6005(3) 0.0343(8) Uani 1 1 d . .
C22 C -0.0800(3) 0.5854(3) 0.6683(3) 0.0368(9) Uani 1 1 d . .
H22 H -0.0462 0.5775 0.7293 0.044 Uiso 1 1 calc R U
C23 C -0.1760(3) 0.5808(4) 0.6452(3) 0.0430(10) Uani 1 1 d . .
H23 H -0.2061 0.5709 0.6912 0.052 Uiso 1 1 calc R U
C24 C -0.2272(3) 0.5904(4) 0.5563(3) 0.0449(10) Uani 1 1 d . .
H24 H -0.2917 0.5846 0.5416 0.054 Uiso 1 1 calc R U
C25 C -0.1840(3) 0.6085(3) 0.4889(3) 0.0405(9) Uani 1 1 d . .
H25 H -0.2195 0.6165 0.4286 0.049 Uiso 1 1 calc R U
C26 C -0.0888(3) 0.6151(3) 0.5084(3) 0.0382(9) Uani 1 1 d . .
H26 H -0.0605 0.6284 0.4615 0.046 Uiso 1 1 calc R U
C27 C 0.0891(3) 0.3443(3) 0.7420(2) 0.0284(7) Uani 1 1 d . .
C28 C 0.1609(3) 0.2851(3) 0.7233(3) 0.0329(8) Uani 1 1 d . .
C29 C 0.1491(3) 0.1888(3) 0.6762(3) 0.0434(10) Uani 1 1 d . .
C30 C 0.0609(3) 0.1461(3) 0.6445(3) 0.0456(10) Uani 1 1 d . .
C31 C -0.0133(3) 0.2001(3) 0.6617(3) 0.0385(9) Uani 1 1 d . .
C32 C 0.0019(3) 0.2966(3) 0.7091(2) 0.0323(8) Uani 1 1 d . .
N1 N 0.1237(2) 0.6175(3) 0.9017(2) 0.0316(7) Uani 1 1 d . .
N2 N 0.1263(2) 0.5697(3) 0.6953(2) 0.0329(7) Uani 1 1 d . .
F1 F 0.24980(15) 0.32230(19) 0.75260(17) 0.0430(5) Uani 1 1 d . .
F2 F 0.2216(2) 0.1362(2) 0.6589(2) 0.0684(8) Uani 1 1 d . .
F3 F 0.0483(2) 0.0523(2) 0.5967(2) 0.0677(8) Uani 1 1 d . .
F4 F -0.09946(18) 0.1591(2) 0.63032(18) 0.0539(7) Uani 1 1 d . .
F5 F -0.07421(16) 0.3448(2) 0.72477(17) 0.0465(6) Uani 1 1 d . .
S1 S 0.13963(8) 0.69114(11) 1.06490(7) 0.0535(3) Uani 1 1 d . .
S2 S 0.11848(8) 0.66187(9) 0.53993(7) 0.0430(2) Uani 1 1 d . .

loop_
_atom_site_aniso_label
_atom_site_aniso_U_11
_atom_site_aniso_U_22
_atom_site_aniso_U_33
_atom_site_aniso_U_23
_atom_site_aniso_U_13
_atom_site_aniso_U_12
Pt1 0.02545(7) 0.03428(8) 0.01956(7) 0.00172(5) 0.00537(5) 0.00235(6)
C1 0.0211(18) 0.047(2) 0.043(2) -0.0122(18) 0.0052(16) -0.0016(16)
C2 0.038(2) 0.038(2) 0.054(3) -0.0077(19) 0.013(2) 0.0003(17)
C3 0.038(2) 0.039(2) 0.078(3) -0.007(2) 0.015(2) -0.0016(19)
C4 0.038(3) 0.043(3) 0.094(4) -0.024(3) 0.012(3) -0.005(2)
C5 0.042(3) 0.064(3) 0.073(4) -0.036(3) 0.005(2) -0.004(2)
C6 0.029(2) 0.059(3) 0.047(2) -0.022(2) 0.0007(18) -0.0007(19)
C7 0.0242(18) 0.062(3) 0.0250(18) -0.0104(17) 0.0035(14) 0.0072(17)
C8 0.0253(18) 0.059(3) 0.0225(17) 0.0041(16) 0.0031(14) 0.0070(17)
C9 0.0229(17) 0.055(2) 0.0195(16) 0.0091(15) 0.0055(13) 0.0042(16)
C10 0.037(2) 0.053(3) 0.0271(19) 0.0101(17) 0.0079(16) 0.0049(18)
C11 0.041(2) 0.066(3) 0.035(2) 0.021(2) 0.0105(18) 0.011(2)
C12 0.042(2) 0.086(4) 0.024(2) 0.020(2) 0.0119(17) 0.015(2)
C13 0.036(2) 0.083(4) 0.0225(18) 0.003(2) 0.0081(16) 0.012(2)
C14 0.034(2) 0.0274(19) 0.043(2) -0.0036(16) 0.0095(17) -0.0026(15)
C15 0.035(2) 0.046(2) 0.037(2) -0.0031(18) 0.0082(17) -0.0055(18)
C16 0.029(2) 0.043(3) 0.064(3) -0.002(2) 0.003(2) -0.0022(18)
C17 0.040(2) 0.038(2) 0.088(4) -0.001(2) 0.035(2) -0.0084(19)
C18 0.055(3) 0.043(3) 0.053(3) 0.009(2) 0.026(2) 0.007(2)
C19 0.040(2) 0.034(2) 0.049(2) 0.0041(17) 0.0161(19) -0.0014(17)
C20 0.044(2) 0.032(2) 0.0315(19) -0.0005(15) 0.0116(17) -0.0010(17)
C21 0.033(2) 0.029(2) 0.042(2) -0.0024(16) 0.0109(16) 0.0007(15)
C22 0.036(2) 0.047(2) 0.0264(18) 0.0066(16) 0.0060(15) 0.0054(17)
C23 0.034(2) 0.047(3) 0.048(2) 0.0150(19) 0.0126(18) 0.0014(18)
C24 0.035(2) 0.045(2) 0.051(3) 0.0057(19) 0.0045(19) 0.0010(18)
C25 0.039(2) 0.041(2) 0.036(2) 0.0051(17) 0.0009(17) 0.0047(18)
C26 0.051(2) 0.037(2) 0.0298(19) 0.0031(16) 0.0162(17) -0.0003(18)
C27 0.0344(19) 0.0316(19) 0.0194(15) 0.0042(13) 0.0077(14) 0.0022(15)
C28 0.032(2) 0.034(2) 0.0332(19) 0.0043(15) 0.0099(15) 0.0012(16)
C29 0.047(2) 0.038(2) 0.050(2) 0.0020(18) 0.020(2) 0.0088(19)
C30 0.063(3) 0.032(2) 0.042(2) -0.0029(17) 0.015(2) -0.008(2)
C31 0.041(2) 0.039(2) 0.033(2) 0.0061(16) 0.0057(17) -0.0083(18)
C32 0.032(2) 0.038(2) 0.0264(17) 0.0054(15) 0.0062(15) 0.0013(16)
N1 0.0259(15) 0.0426(19) 0.0256(15) -0.0061(13) 0.0058(12) 0.0014(13)
N2 0.0414(18) 0.0324(17) 0.0269(15) 0.0022(12) 0.0126(13) -0.0001(14)
F1 0.0289(12) 0.0464(14) 0.0531(14) 0.0002(11) 0.0099(10) 0.0027(10)
F2 0.0643(19) 0.0511(17) 0.099(2) -0.0147(16) 0.0378(17) 0.0132(14)
F3 0.095(2) 0.0422(15) 0.0696(19) -0.0207(14) 0.0290(17) -0.0147(15)
F4 0.0480(15) 0.0528(16) 0.0543(15) -0.0001(12) 0.0019(12) -0.0213(12)
F5 0.0293(12) 0.0540(15) 0.0566(15) -0.0003(12) 0.0118(11) 0.0009(11)
S1 0.0477(6) 0.0771(9) 0.0322(5) -0.0218(5) 0.0045(5) 0.0035(6)
S2 0.0515(6) 0.0444(6) 0.0371(5) 0.0146(4) 0.0187(5) 0.0056(5)

loop_
_atom_type_symbol
_atom_type_description
_atom_type_scat_dispersion_real
_atom_type_scat_dispersion_imag
_atom_type_scat_source
C C 0.0033 0.0016 'International Tables Vol C Tables 4.2.6.8 and 6.1.1.4'
H H 0 0 'International Tables Vol C Tables 4.2.6.8 and 6.1.1.4'
N N 0.0061 0.0033 'International Tables Vol C Tables 4.2.6.8 and 6.1.1.4'
F F 0.0171 0.0103 'International Tables Vol C Tables 4.2.6.8 and 6.1.1.4'
S S 0.1246 0.1234 'International Tables Vol C Tables 4.2.6.8 and 6.1.1.4'
Pt Pt -1.7033 8.3905 'International Tables Vol C Tables 4.2.6.8 and 6.1.1.4'

loop_
_geom_angle_atom_site_label_1
_geom_angle_atom_site_label_2
_geom_angle_atom_site_label_3
_geom_angle
C27 Pt1 C9 91.20(15)
C27 Pt1 N1 172.42(13)
C9 Pt1 N1 81.37(15)
C27 Pt1 N2 90.65(12)
C9 Pt1 N2 173.28(13)
N1 Pt1 N2 96.90(12)
N1 C1 C2 127.6(4)
N1 C1 C6 112.9(4)
C2 C1 C6 119.5(4)
C3 C2 C1 118.9(4)
C3 C2 H2 120.5
C1 C2 H2 120.5
C2 C3 C4 121.2(5)
C2 C3 H3 119.4
C4 C3 H3 119.4
C5 C4 C3 120.7(5)
C5 C4 H4 119.6
C3 C4 H4 119.6
C4 C5 C6 118.9(5)
C4 C5 H5 120.5
C6 C5 H5 120.5
C5 C6 C1 120.7(5)
C5 C6 S1 128.8(4)
C1 C6 S1 110.4(3)
N1 C7 C8 119.6(3)
N1 C7 S1 114.2(3)
C8 C7 S1 126.2(3)
C13 C8 C9 121.7(4)
C13 C8 C7 123.9(4)
C9 C8 C7 114.4(3)
C10 C9 C8 117.0(3)
C10 C9 Pt1 129.1(3)
C8 C9 Pt1 113.8(3)
C9 C10 C11 121.0(4)
C9 C10 H10 119.5
C11 C10 H10 119.5
C12 C11 C10 120.6(5)
C12 C11 H11 119.7
C10 C11 H11 119.7
C13 C12 C11 120.2(4)
C13 C12 H12 119.9
C11 C12 H12 119.9
C12 C13 C8 119.4(4)
C12 C13 H13 120.3
C8 C13 H13 120.3
C19 C14 C15 121.0(4)
C19 C14 N2 114.5(3)
C15 C14 N2 124.5(4)
C16 C15 C14 119.3(4)
C16 C15 H15 120.4
C14 C15 H15 120.4
C15 C16 C17 119.9(4)
C15 C16 H16 120
C17 C16 H16 120
C18 C17 C16 119.9(4)
C18 C17 H17 120
C16 C17 H17 120
C19 C18 C17 118.6(4)
C19 C18 H18 120.7
C17 C18 H18 120.7
C14 C19 C18 121.0(4)
C14 C19 S2 109.8(3)
C18 C19 S2 129.1(3)
N2 C20 C21 125.6(3)
N2 C20 S2 115.7(3)
C21 C20 S2 118.6(3)
C22 C21 C26 117.4(4)
C22 C21 C20 122.6(4)
C26 C21 C20 120.0(3)
C23 C22 C21 120.4(4)
C23 C22 H22 119.8
C21 C22 H22 119.8
C24 C23 C22 121.1(4)
C24 C23 H23 119.4
C22 C23 H23 119.4
C25 C24 C23 119.9(4)
C25 C24 H24 120.1
C23 C24 H24 120.1
C24 C25 C26 121.3(4)
C24 C25 H25 119.4
C26 C25 H25 119.4
C25 C26 C21 120.0(4)
C25 C26 H26 120
C21 C26 H26 120
C28 C27 C32 113.8(3)
C28 C27 Pt1 123.6(3)
C32 C27 Pt1 122.5(3)
F1 C28 C29 116.1(3)
F1 C28 C27 119.7(3)
C29 C28 C27 124.2(4)
F2 C29 C28 121.3(4)
F2 C29 C30 119.2(4)
C28 C29 C30 119.4(4)
F3 C30 C31 120.8(4)
F3 C30 C29 119.9(4)
C31 C30 C29 119.3(4)
F4 C31 C30 119.5(4)
F4 C31 C32 121.2(4)
C30 C31 C32 119.2(4)
F5 C32 C31 116.1(3)
F5 C32 C27 119.8(3)
C31 C32 C27 124.0(4)
C7 N1 C1 112.3(3)
C7 N1 Pt1 110.9(3)
C1 N1 Pt1 136.8(3)
C20 N2 C14 110.4(3)
C20 N2 Pt1 133.1(3)
C14 N2 Pt1 116.3(2)
C7 S1 C6 90.1(2)
C20 S2 C19 89.47(19)

loop_
_geom_bond_atom_site_label_1
_geom_bond_atom_site_label_2
_geom_bond_distance
Pt1 C27 2.005(4)
Pt1 C9 2.007(3)
Pt1 N1 2.101(3)
Pt1 N2 2.152(3)
C1 N1 1.394(5)
C1 C2 1.390(6)
C1 C6 1.410(5)
C2 C3 1.381(6)
C2 H2 0.93
C3 C4 1.394(7)
C3 H3 0.93
C4 C5 1.365(8)
C4 H4 0.93
C5 C6 1.394(7)
C5 H5 0.93
C6 S1 1.730(5)
C7 N1 1.332(5)
C7 C8 1.437(6)
C7 S1 1.727(4)
C8 C13 1.403(5)
C8 C9 1.408(5)
C9 C10 1.387(6)
C10 C11 1.396(5)
C10 H10 0.93
C11 C12 1.378(7)
C11 H11 0.93
C12 C13 1.367(7)
C12 H12 0.93
C13 H13 0.93
C14 C19 1.369(6)
C14 C15 1.379(6)
C14 N2 1.434(5)
C15 C16 1.373(6)
C15 H15 0.93
C16 C17 1.414(7)
C16 H16 0.93
C17 C18 1.390(7)
C17 H17 0.93
C18 C19 1.381(6)
C18 H18 0.93
C19 S2 1.751(4)
C20 N2 1.299(5)
C20 C21 1.467(5)
C20 S2 1.737(4)
C21 C22 1.396(5)
C21 C26 1.426(5)
C22 C23 1.380(6)
C22 H22 0.93
C23 C24 1.363(6)
C23 H23 0.93
C24 C25 1.359(6)
C24 H24 0.93
C25 C26 1.372(6)
C25 H25 0.93
C26 H26 0.93
C27 C28 1.384(5)
C27 C32 1.392(5)
C28 F1 1.360(4)
C28 C29 1.372(6)
C29 F2 1.345(5)
C29 C30 1.378(6)
C30 F3 1.349(5)
C30 C31 1.375(6)
C31 F4 1.344(5)
C31 C32 1.376(6)
C32 F5 1.356(4)
